data_1564222
loop_
_publ_author_name
'Wang, Hai-Lian'
'Li, Hao-Ran'
'Zhang, Yi-Chi'
'Yang, Wen-Tao'
'Yao, Zheng'
'Wu, Ren-Jun'
'Niu, Cong-Wei'
'Li, Yong-Hong'
'Wang, Jian-Guo'

_publ_section_title
;
 Discovery of <i>ortho-</i>Alkoxy Substituted Novel Sulfonylurea Compounds
 That Display Strong Herbicidal Activity against Monocotyledon Grasses.
;
_journal_name_full 'Journal of agricultural and food chemistry'
_journal_paper_doi 10.1021/acs.jafc.1c02081
_journal_year 2021
_chemical_formula_sum 'C15 H17 Cl N4 O5 S'
_chemical_formula_weight 400.83
_space_group_crystal_system triclinic
_space_group_IT_number 2
_space_group_name_Hall '-P 1'
_space_group_name_H-M_alt 'P -1'
_atom_sites_solution_hydrogens mixed
_audit_creation_method SHELXL-2018/3
_cell_angle_alpha 86.23(3)
_cell_angle_beta 79.99(3)
_cell_angle_gamma 73.89(3)
_cell_formula_units_Z 2
_cell_length_a 8.5569(17)
_cell_length_b 9.1775(18)
_cell_length_c 12.041(2)
_cell_measurement_reflns_used 2745
_cell_measurement_temperature 113(2)
_cell_measurement_theta_max 27.8864
_cell_measurement_theta_min 1.7176
_cell_volume 894.5(3)
_computing_cell_refinement crystalclear
_computing_data_collection crystalclear
_computing_data_reduction crystalclear
_computing_molecular_graphics 'Bruker SHELXTL'
_computing_publication_material 'Bruker SHELXTL'
_computing_structure_refinement 'SHELXL-97 (Sheldrick, 1997)'
_computing_structure_solution 'SHELXS-97 (Sheldrick, 1990)'
_diffrn_ambient_temperature 113(2)
_diffrn_measured_fraction_theta_full 0.999
_diffrn_measured_fraction_theta_max 0.995
_diffrn_measurement_device_type 'rigaku saturn'
_diffrn_measurement_method '\w scans'
_diffrn_radiation_type MoK\a
_diffrn_radiation_wavelength 0.71073
_diffrn_reflns_av_R_equivalents 0.0345
_diffrn_reflns_av_unetI/netI 0.0461
_diffrn_reflns_Laue_measured_fraction_full 0.999
_diffrn_reflns_Laue_measured_fraction_max 0.995
_diffrn_reflns_limit_h_max 11
_diffrn_reflns_limit_h_min -11
_diffrn_reflns_limit_k_max 12
_diffrn_reflns_limit_k_min -12
_diffrn_reflns_limit_l_max 15
_diffrn_reflns_limit_l_min -15
_diffrn_reflns_number 10759
_diffrn_reflns_point_group_measured_fraction_full 0.999
_diffrn_reflns_point_group_measured_fraction_max 0.995
_diffrn_reflns_theta_full 25.242
_diffrn_reflns_theta_max 27.844
_diffrn_reflns_theta_min 1.718
_diffrn_standards_decay_% 0
_diffrn_standards_interval_count 0
_diffrn_standards_interval_time 0
_diffrn_standards_number 0
_exptl_absorpt_coefficient_mu 0.365
_exptl_absorpt_correction_T_max 1
_exptl_absorpt_correction_T_min 0.8783
_exptl_absorpt_correction_type multi-scan
_exptl_absorpt_process_details crystalclear
_exptl_crystal_density_diffrn 1.488
_exptl_crystal_F_000 416
_exptl_crystal_size_max 0.200
_exptl_crystal_size_mid 0.180
_exptl_crystal_size_min 0.120
_refine_diff_density_max 0.265
_refine_diff_density_min -0.461
_refine_diff_density_rms 0.057
_refine_ls_extinction_method none
_refine_ls_goodness_of_fit_ref 1.070
_refine_ls_hydrogen_treatment mixed
_refine_ls_matrix_type full
_refine_ls_number_parameters 243
_refine_ls_number_reflns 4236
_refine_ls_number_restraints 2
_refine_ls_restrained_S_all 1.071
_refine_ls_R_factor_all 0.0583
_refine_ls_R_factor_gt 0.0426
_refine_ls_shift/su_max 0.000
_refine_ls_shift/su_mean 0.000
_refine_ls_structure_factor_coef Fsqd
_refine_ls_weighting_details 'w=1/[\s^2^(Fo^2^)+(0.0603P)^2^] where P=(Fo^2^+2Fc^2^)/3'
_refine_ls_weighting_scheme calc
_refine_ls_wR_factor_gt 0.1070
_refine_ls_wR_factor_ref 0.1142
_reflns_Friedel_coverage 0.000
_reflns_number_gt 3179
_reflns_number_total 4236
_reflns_threshold_expression 'I > 2\s(I)'
_cod_data_source_file jf1c02081_si_001.cif
_cod_data_source_block shelxl
_cod_depositor_comments
;
The following automatic conversions were performed:

data item '_exptl_absorpt_correction_type' value 'MULTI-SCAN' was
changed to 'multi-scan' in accordance with the
/home/data/users/saulius/crontab/automatic-downloads/rss-feeds/ACS/lib/dictionaries/cif_core.dic
dictionary named 'cif_core.dic' version 2.4.2 last updated on
2011-04-26.

Automatic conversion script
Id: cif_fix_values 7556 2019-12-06 15:28:31Z antanas 
;
_cod_database_code 1564222
_shelx_shelxl_version_number 2018/3
_shelx_space_group_comment
;
The symmetry employed for this shelxl refinement is uniquely defined
by the following loop, which should always be used as a source of
symmetry information in preference to the above space-group names.
They are only intended as comments.
;
_shelx_estimated_absorpt_t_min 0.931
_shelx_estimated_absorpt_t_max 0.957

loop_
_space_group_symop_operation_xyz
'x, y, z'
'-x, -y, -z'

loop_
_atom_site_label
_atom_site_type_symbol
_atom_site_fract_x
_atom_site_fract_y
_atom_site_fract_z
_atom_site_U_iso_or_equiv
_atom_site_adp_type
_atom_site_occupancy
_atom_site_site_symmetry_order
_atom_site_calc_flag
_atom_site_refinement_flags_posn
_atom_site_refinement_flags_adp
_atom_site_refinement_flags_occupancy
_atom_site_disorder_assembly
_atom_site_disorder_group
S1 S 0.31100(6) 0.35102(5) 0.85805(4) 0.02427(13) Uani 1 1 d . . . . .
Cl1 Cl 0.36523(8) -0.08449(6) 0.59564(5) 0.04622(17) Uani 1 1 d . . . . .
O1 O 0.44041(16) 0.02558(14) 0.81287(11) 0.0286(3) Uani 1 1 d . . . . .
O2 O 0.18635(15) 0.28524(15) 0.91822(11) 0.0302(3) Uani 1 1 d . . . . .
O3 O 0.30606(17) 0.50247(14) 0.88184(12) 0.0335(3) Uani 1 1 d . . . . .
O4 O 0.48966(16) 0.45945(15) 0.64699(11) 0.0309(3) Uani 1 1 d . . . . .
O5 O 0.04340(17) 0.35681(16) 0.25593(11) 0.0350(3) Uani 1 1 d . . . . .
N1 N 0.29472(19) 0.33938(17) 0.72470(12) 0.0232(3) Uani 1 1 d D . . . .
H1 H 0.2220(19) 0.295(2) 0.7098(17) 0.028 Uiso 1 1 d D U . . .
N2 N 0.32947(18) 0.40492(17) 0.53344(13) 0.0241(3) Uani 1 1 d D . . . .
H2 H 0.382(2) 0.450(2) 0.4772(12) 0.029 Uiso 1 1 d D U . . .
N3 N 0.11533(18) 0.28647(16) 0.58172(13) 0.0249(3) Uani 1 1 d . . . . .
N4 N 0.18816(18) 0.38116(17) 0.39503(13) 0.0248(3) Uani 1 1 d . . . . .
C1 C 0.3528(3) -0.1630(2) 0.7355(2) 0.0406(5) Uani 1 1 d . . . . .
H1A H 0.242571 -0.116832 0.779025 0.049 Uiso 1 1 calc R U . . .
H1B H 0.367356 -0.273602 0.732541 0.049 Uiso 1 1 calc R U . . .
C2 C 0.4822(2) -0.1345(2) 0.79287(18) 0.0318(4) Uani 1 1 d . . . . .
H2A H 0.486608 -0.192206 0.865198 0.038 Uiso 1 1 calc R U . . .
H2B H 0.591519 -0.167306 0.744702 0.038 Uiso 1 1 calc R U . . .
C3 C 0.5499(2) 0.0776(2) 0.85687(15) 0.0255(4) Uani 1 1 d . . . . .
C4 C 0.6985(2) -0.0120(2) 0.88405(17) 0.0324(4) Uani 1 1 d . . . . .
H4 H 0.728681 -0.118460 0.873316 0.039 Uiso 1 1 calc R U . . .
C5 C 0.8024(3) 0.0530(3) 0.92655(18) 0.0378(5) Uani 1 1 d . . . . .
H5 H 0.902999 -0.010034 0.945476 0.045 Uiso 1 1 calc R U . . .
C6 C 0.7638(3) 0.2076(3) 0.94236(17) 0.0364(5) Uani 1 1 d . . . . .
H6 H 0.837798 0.250972 0.970136 0.044 Uiso 1 1 calc R U . . .
C7 C 0.6145(2) 0.2983(2) 0.91677(16) 0.0296(4) Uani 1 1 d . . . . .
H7 H 0.585739 0.404655 0.927489 0.035 Uiso 1 1 calc R U . . .
C8 C 0.5074(2) 0.2346(2) 0.87579(14) 0.0240(4) Uani 1 1 d . . . . .
C9 C 0.3787(2) 0.40470(19) 0.63631(15) 0.0229(4) Uani 1 1 d . . . . .
C10 C 0.2043(2) 0.35368(19) 0.50397(15) 0.0226(4) Uani 1 1 d . . . . .
C11 C 0.0707(2) 0.3328(2) 0.36335(16) 0.0272(4) Uani 1 1 d . . . . .
C12 C -0.0283(2) 0.2577(2) 0.43625(17) 0.0309(4) Uani 1 1 d . . . . .
H12 H -0.109776 0.222084 0.410605 0.037 Uiso 1 1 calc R U . . .
C13 C -0.0034(2) 0.2374(2) 0.54596(17) 0.0286(4) Uani 1 1 d . . . . .
C14 C -0.1059(3) 0.1649(2) 0.63380(19) 0.0396(5) Uani 1 1 d . . . . .
H14A H -0.035069 0.098129 0.682685 0.059 Uiso 1 1 calc R U . . .
H14B H -0.160767 0.105405 0.597055 0.059 Uiso 1 1 calc R U . . .
H14C H -0.189155 0.243807 0.679201 0.059 Uiso 1 1 calc R U . . .
C15 C 0.1282(3) 0.4519(2) 0.18552(16) 0.0351(5) Uani 1 1 d . . . . .
H15A H 0.095741 0.553559 0.217378 0.053 Uiso 1 1 calc R U . . .
H15B H 0.099463 0.458594 0.109680 0.053 Uiso 1 1 calc R U . . .
H15C H 0.247398 0.408786 0.181281 0.053 Uiso 1 1 calc R U . . .

loop_
_atom_site_aniso_label
_atom_site_aniso_U_11
_atom_site_aniso_U_22
_atom_site_aniso_U_33
_atom_site_aniso_U_23
_atom_site_aniso_U_13
_atom_site_aniso_U_12
S1 0.0296(2) 0.0232(2) 0.0184(2) -0.00080(17) -0.00421(18) -0.00424(19)
Cl1 0.0560(4) 0.0432(3) 0.0451(3) -0.0014(3) -0.0199(3) -0.0155(3)
O1 0.0304(7) 0.0219(6) 0.0350(8) -0.0041(6) -0.0104(6) -0.0054(6)
O2 0.0281(7) 0.0346(7) 0.0240(7) 0.0016(6) 0.0012(6) -0.0059(6)
O3 0.0450(8) 0.0228(7) 0.0313(8) -0.0053(6) -0.0113(6) -0.0027(6)
O4 0.0354(7) 0.0400(8) 0.0246(7) 0.0059(6) -0.0108(6) -0.0199(6)
O5 0.0406(8) 0.0406(8) 0.0267(7) -0.0017(6) -0.0142(6) -0.0100(7)
N1 0.0295(8) 0.0251(8) 0.0186(7) 0.0015(6) -0.0065(6) -0.0119(7)
N2 0.0248(8) 0.0309(9) 0.0188(7) 0.0017(6) -0.0057(6) -0.0106(7)
N3 0.0244(8) 0.0241(8) 0.0264(8) -0.0042(6) -0.0031(6) -0.0065(6)
N4 0.0252(8) 0.0257(8) 0.0224(8) -0.0017(6) -0.0078(6) -0.0022(7)
C1 0.0499(13) 0.0312(11) 0.0451(13) -0.0018(10) -0.0047(11) -0.0195(10)
C2 0.0387(11) 0.0206(9) 0.0343(11) 0.0002(8) -0.0047(9) -0.0058(8)
C3 0.0302(10) 0.0277(9) 0.0188(9) 0.0017(7) -0.0056(7) -0.0079(8)
C4 0.0332(10) 0.0308(10) 0.0303(10) 0.0032(8) -0.0081(9) -0.0030(9)
C5 0.0324(11) 0.0470(13) 0.0325(11) 0.0041(10) -0.0126(9) -0.0048(10)
C6 0.0360(11) 0.0487(13) 0.0302(11) 0.0008(9) -0.0125(9) -0.0166(10)
C7 0.0365(11) 0.0321(10) 0.0223(9) -0.0016(8) -0.0070(8) -0.0112(9)
C8 0.0289(9) 0.0255(9) 0.0166(8) 0.0010(7) -0.0040(7) -0.0058(8)
C9 0.0254(9) 0.0216(9) 0.0215(9) -0.0001(7) -0.0065(7) -0.0045(7)
C10 0.0230(9) 0.0198(9) 0.0238(9) -0.0047(7) -0.0057(7) -0.0015(7)
C11 0.0290(10) 0.0256(9) 0.0248(9) -0.0054(8) -0.0086(8) 0.0001(8)
C12 0.0288(10) 0.0311(10) 0.0350(11) -0.0077(8) -0.0069(8) -0.0091(8)
C13 0.0277(10) 0.0258(9) 0.0318(10) -0.0054(8) -0.0030(8) -0.0063(8)
C14 0.0420(12) 0.0448(13) 0.0389(12) -0.0021(10) -0.0031(10) -0.0248(11)
C15 0.0365(11) 0.0413(12) 0.0229(10) 0.0024(9) -0.0076(9) -0.0019(9)

loop_
_atom_type_symbol
_atom_type_description
_atom_type_scat_dispersion_real
_atom_type_scat_dispersion_imag
_atom_type_scat_source
C C 0.0033 0.0016 'International Tables Vol C Tables 4.2.6.8 and 6.1.1.4'
H H 0.0000 0.0000 'International Tables Vol C Tables 4.2.6.8 and 6.1.1.4'
N N 0.0061 0.0033 'International Tables Vol C Tables 4.2.6.8 and 6.1.1.4'
O O 0.0106 0.0060 'International Tables Vol C Tables 4.2.6.8 and 6.1.1.4'
S S 0.1246 0.1234 'International Tables Vol C Tables 4.2.6.8 and 6.1.1.4'
Cl Cl 0.1484 0.1585 'International Tables Vol C Tables 4.2.6.8 and 6.1.1.4'

loop_
_geom_angle_atom_site_label_1
_geom_angle_atom_site_label_2
_geom_angle_atom_site_label_3
_geom_angle
_geom_angle_site_symmetry_1
_geom_angle_site_symmetry_3
_geom_angle_publ_flag
O3 S1 O2 119.10(9) . . ?
O3 S1 N1 109.88(8) . . ?
O2 S1 N1 103.61(8) . . ?
O3 S1 C8 107.42(9) . . ?
O2 S1 C8 109.53(8) . . ?
N1 S1 C8 106.68(9) . . ?
C3 O1 C2 117.25(15) . . ?
C11 O5 C15 117.56(15) . . ?
C9 N1 S1 124.00(13) . . ?
C9 N1 H1 118.2(14) . . ?
S1 N1 H1 117.7(14) . . ?
C9 N2 C10 130.43(16) . . ?
C9 N2 H2 115.2(13) . . ?
C10 N2 H2 114.3(13) . . ?
C10 N3 C13 116.14(16) . . ?
C11 N4 C10 114.71(17) . . ?
C2 C1 Cl1 110.60(15) . . ?
C2 C1 H1A 109.5 . . ?
Cl1 C1 H1A 109.5 . . ?
C2 C1 H1B 109.5 . . ?
Cl1 C1 H1B 109.5 . . ?
H1A C1 H1B 108.1 . . ?
O1 C2 C1 107.77(16) . . ?
O1 C2 H2A 110.2 . . ?
C1 C2 H2A 110.2 . . ?
O1 C2 H2B 110.2 . . ?
C1 C2 H2B 110.2 . . ?
H2A C2 H2B 108.5 . . ?
O1 C3 C4 124.91(17) . . ?
O1 C3 C8 116.59(16) . . ?
C4 C3 C8 118.50(17) . . ?
C5 C4 C3 120.19(19) . . ?
C5 C4 H4 119.9 . . ?
C3 C4 H4 119.9 . . ?
C4 C5 C6 121.69(19) . . ?
C4 C5 H5 119.2 . . ?
C6 C5 H5 119.2 . . ?
C5 C6 C7 118.65(19) . . ?
C5 C6 H6 120.7 . . ?
C7 C6 H6 120.7 . . ?
C8 C7 C6 120.46(19) . . ?
C8 C7 H7 119.8 . . ?
C6 C7 H7 119.8 . . ?
C7 C8 C3 120.48(17) . . ?
C7 C8 S1 118.74(15) . . ?
C3 C8 S1 120.60(14) . . ?
O4 C9 N2 121.29(17) . . ?
O4 C9 N1 123.01(16) . . ?
N2 C9 N1 115.70(16) . . ?
N3 C10 N4 127.51(17) . . ?
N3 C10 N2 119.61(16) . . ?
N4 C10 N2 112.88(16) . . ?
N4 C11 O5 119.22(18) . . ?
N4 C11 C12 123.24(17) . . ?
O5 C11 C12 117.54(17) . . ?
C13 C12 C11 117.38(18) . . ?
C13 C12 H12 121.3 . . ?
C11 C12 H12 121.3 . . ?
N3 C13 C12 121.01(18) . . ?
N3 C13 C14 116.19(18) . . ?
C12 C13 C14 122.78(18) . . ?
C13 C14 H14A 109.5 . . ?
C13 C14 H14B 109.5 . . ?
H14A C14 H14B 109.5 . . ?
C13 C14 H14C 109.5 . . ?
H14A C14 H14C 109.5 . . ?
H14B C14 H14C 109.5 . . ?
O5 C15 H15A 109.5 . . ?
O5 C15 H15B 109.5 . . ?
H15A C15 H15B 109.5 . . ?
O5 C15 H15C 109.5 . . ?
H15A C15 H15C 109.5 . . ?
H15B C15 H15C 109.5 . . ?

loop_
_geom_bond_atom_site_label_1
_geom_bond_atom_site_label_2
_geom_bond_distance
_geom_bond_site_symmetry_2
_geom_bond_publ_flag
S1 O3 1.4252(14) . ?
S1 O2 1.4347(14) . ?
S1 N1 1.6486(15) . ?
S1 C8 1.7634(19) . ?
Cl1 C1 1.785(2) . ?
O1 C3 1.357(2) . ?
O1 C2 1.439(2) . ?
O4 C9 1.219(2) . ?
O5 C11 1.348(2) . ?
O5 C15 1.431(3) . ?
N1 C9 1.378(2) . ?
N1 H1 0.883(9) . ?
N2 C9 1.376(2) . ?
N2 C10 1.389(2) . ?
N2 H2 0.889(9) . ?
N3 C10 1.332(2) . ?
N3 C13 1.361(2) . ?
N4 C11 1.325(2) . ?
N4 C10 1.343(2) . ?
C1 C2 1.491(3) . ?
C1 H1A 0.9900 . ?
C1 H1B 0.9900 . ?
C2 H2A 0.9900 . ?
C2 H2B 0.9900 . ?
C3 C4 1.389(3) . ?
C3 C8 1.409(2) . ?
C4 C5 1.378(3) . ?
C4 H4 0.9500 . ?
C5 C6 1.383(3) . ?
C5 H5 0.9500 . ?
C6 C7 1.390(3) . ?
C6 H6 0.9500 . ?
C7 C8 1.384(3) . ?
C7 H7 0.9500 . ?
C11 C12 1.396(3) . ?
C12 C13 1.367(3) . ?
C12 H12 0.9500 . ?
C13 C14 1.497(3) . ?
C14 H14A 0.9800 . ?
C14 H14B 0.9800 . ?
C14 H14C 0.9800 . ?
C15 H15A 0.9800 . ?
C15 H15B 0.9800 . ?
C15 H15C 0.9800 . ?

loop_
_geom_torsion_atom_site_label_1
_geom_torsion_atom_site_label_2
_geom_torsion_atom_site_label_3
_geom_torsion_atom_site_label_4
_geom_torsion
_geom_torsion_site_symmetry_1
_geom_torsion_site_symmetry_2
_geom_torsion_site_symmetry_3
_geom_torsion_site_symmetry_4
_geom_torsion_publ_flag
O3 S1 N1 C9 44.12(17) . . . . ?
O2 S1 N1 C9 172.41(14) . . . . ?
C8 S1 N1 C9 -72.02(16) . . . . ?
C3 O1 C2 C1 -175.00(16) . . . . ?
Cl1 C1 C2 O1 68.99(19) . . . . ?
C2 O1 C3 C4 -0.1(3) . . . . ?
C2 O1 C3 C8 179.89(15) . . . . ?
O1 C3 C4 C5 178.83(19) . . . . ?
C8 C3 C4 C5 -1.2(3) . . . . ?
C3 C4 C5 C6 -0.7(3) . . . . ?
C4 C5 C6 C7 1.4(3) . . . . ?
C5 C6 C7 C8 -0.3(3) . . . . ?
C6 C7 C8 C3 -1.5(3) . . . . ?
C6 C7 C8 S1 173.68(15) . . . . ?
O1 C3 C8 C7 -177.74(17) . . . . ?
C4 C3 C8 C7 2.3(3) . . . . ?
O1 C3 C8 S1 7.2(2) . . . . ?
C4 C3 C8 S1 -172.84(15) . . . . ?
O3 S1 C8 C7 5.44(17) . . . . ?
O2 S1 C8 C7 -125.26(15) . . . . ?
N1 S1 C8 C7 123.22(15) . . . . ?
O3 S1 C8 C3 -179.36(14) . . . . ?
O2 S1 C8 C3 49.94(16) . . . . ?
N1 S1 C8 C3 -61.59(16) . . . . ?
C10 N2 C9 O4 -177.72(17) . . . . ?
C10 N2 C9 N1 2.2(3) . . . . ?
S1 N1 C9 O4 10.4(3) . . . . ?
S1 N1 C9 N2 -169.55(12) . . . . ?
C13 N3 C10 N4 1.4(3) . . . . ?
C13 N3 C10 N2 -179.05(15) . . . . ?
C11 N4 C10 N3 -1.0(3) . . . . ?
C11 N4 C10 N2 179.46(15) . . . . ?
C9 N2 C10 N3 -3.1(3) . . . . ?
C9 N2 C10 N4 176.54(17) . . . . ?
C10 N4 C11 O5 179.12(16) . . . . ?
C10 N4 C11 C12 -0.6(3) . . . . ?
C15 O5 C11 N4 -8.3(2) . . . . ?
C15 O5 C11 C12 171.39(16) . . . . ?
N4 C11 C12 C13 1.6(3) . . . . ?
O5 C11 C12 C13 -178.16(17) . . . . ?
C10 N3 C13 C12 -0.3(3) . . . . ?
C10 N3 C13 C14 -178.68(16) . . . . ?
C11 C12 C13 N3 -1.1(3) . . . . ?
C11 C12 C13 C14 177.23(17) . . . . ?
